data_7030697
loop_
_publ_author_name
'Giglmeier, Helene'
'Kerscher, Tobias'
'Kl\"ufers, Peter'
'Schaniel, Dominik'
'Woike, Theo'

_publ_section_title
;
 Nitric-oxide photorelease and photoinduced linkage isomerism on solid
 [Ru(NO)(terpy)(L)]BPh4 (L = glycolate dianion)
;
_journal_coden_ASTM DTARAF
_journal_issue 42
_journal_name_full 'Dalton Transactions'
_journal_page_first 9113
_journal_page_last 9116
_journal_paper_doi 10.1039/b912162e
_journal_year 2009
_chemical_compound_source
;
cf. Experimental Section of upcoming publication
;
_chemical_formula_moiety 'C24 H20 B, C17 H13 N4 O4 Ru, C2 H6 O S'
_chemical_formula_sum 'C43 H39 B N4 O5 Ru S'
_chemical_formula_weight 835.72
_chemical_name_common (Ru(NO)(terpy)(glyac))BPh4
_space_group_IT_number 61
_symmetry_cell_setting orthorhombic
_symmetry_Int_Tables_number 61
_symmetry_space_group_name_Hall '-P 2ac 2ab'
_symmetry_space_group_name_H-M 'P b c a'
_atom_sites_solution_hydrogens geom
_atom_sites_solution_primary direct
_atom_sites_solution_secondary difmap
_audit_block_code
;
Ru_NO_terpy_glyac_BPh4_nn039_giglmeier
;
_audit_creation_date 2009-01-26
_audit_creation_method 'form98_non/compatible with shelxl97-2'
_audit_update_record
;
17-June-2009 created by GH
;
_cell_angle_alpha 90.00
_cell_angle_beta 90.00
_cell_angle_gamma 90.00
_cell_formula_units_Z 8
_cell_length_a 11.3863(2)
_cell_length_b 23.9172(5)
_cell_length_c 28.1252(5)
_cell_measurement_reflns_used 31152
_cell_measurement_temperature 200(2)
_cell_measurement_theta_max 27.485
_cell_measurement_theta_min 3.134
_cell_volume 7659.3(2)
_computing_structure_refinement 'SHELXL-97 (G. M. Sheldrick. University of G\"ottingen, 97-2 version)'
_computing_structure_solution 'SHELXS-97 (Sheldrick, 1990)'
_diffrn_ambient_temperature 200(2)
_diffrn_detector_area_resol_mean 9
_diffrn_measured_fraction_theta_full 0.998
_diffrn_measured_fraction_theta_max 0.998
_diffrn_measurement_device '95mm CCD camera on \k-goniostat'
_diffrn_measurement_device_type KappaCCD
_diffrn_measurement_method 'CCD; rotation images; thick slices'
_diffrn_orient_matrix_type 'by Bruker AXS Collect from scalepack cell'
_diffrn_orient_matrix_UB_11 -0.0240153
_diffrn_orient_matrix_UB_12 -0.0807414
_diffrn_orient_matrix_UB_13 -0.0248457
_diffrn_orient_matrix_UB_21 -0.0122494
_diffrn_orient_matrix_UB_22 -0.0084017
_diffrn_orient_matrix_UB_23 0.0390835
_diffrn_orient_matrix_UB_31 -0.0325880
_diffrn_orient_matrix_UB_32 0.0119985
_diffrn_orient_matrix_UB_33 -0.0076314
_diffrn_radiation_collimation 0.20
_diffrn_radiation_monochromator 'MONTEL, graded multilayered X-ray optics'
_diffrn_radiation_source 'rotating anode'
_diffrn_radiation_type MoK\a
_diffrn_radiation_wavelength 0.71073
_diffrn_reflns_av_R_equivalents 0.1979
_diffrn_reflns_av_sigmaI/netI 0.1060
_diffrn_reflns_limit_h_max 14
_diffrn_reflns_limit_h_min -14
_diffrn_reflns_limit_k_max 31
_diffrn_reflns_limit_k_min -30
_diffrn_reflns_limit_l_max 35
_diffrn_reflns_limit_l_min -36
_diffrn_reflns_number 56805
_diffrn_reflns_theta_full 27.49
_diffrn_reflns_theta_max 27.49
_diffrn_reflns_theta_min 3.20
_diffrn_source_current 55.00
_diffrn_source_power 3.025
_diffrn_source_type 'FR 591 generator'
_diffrn_source_voltage 55.00
_exptl_absorpt_coefficient_mu 0.516
_exptl_absorpt_correction_type none
_exptl_crystal_colour yellow
_exptl_crystal_density_diffrn 1.449
_exptl_crystal_density_method 'not measured'
_exptl_crystal_description platelet
_exptl_crystal_F_000 3440
_exptl_crystal_size_max 0.51
_exptl_crystal_size_mid 0.09
_exptl_crystal_size_min 0.08
_refine_diff_density_max 0.874
_refine_diff_density_min -0.931
_refine_diff_density_rms 0.092
_refine_ls_extinction_method none
_refine_ls_goodness_of_fit_ref 1.003
_refine_ls_hydrogen_treatment constr
_refine_ls_matrix_type full
_refine_ls_number_parameters 493
_refine_ls_number_reflns 8770
_refine_ls_number_restraints 0
_refine_ls_restrained_S_all 1.003
_refine_ls_R_factor_all 0.1392
_refine_ls_R_factor_gt 0.0515
_refine_ls_shift/su_max 0.001
_refine_ls_shift/su_mean 0.000
_refine_ls_structure_factor_coef Fsqd
_refine_ls_weighting_details 'calc w=1/[\s^2^(Fo^2^)+(0.0492P)^2^+2.8203P] where P=(Fo^2^+2Fc^2^)/3'
_refine_ls_weighting_scheme calc
_refine_ls_wR_factor_gt 0.0979
_refine_ls_wR_factor_ref 0.1263
_reflns_number_gt 4587
_reflns_number_total 8770
_reflns_threshold_expression >2sigma(I)
_cod_duplicate_entry 7002652
_cod_data_source_file b912162e.txt
_cod_data_source_block nn039
_cod_database_code 7030697

loop_
_symmetry_equiv_pos_as_xyz
'x, y, z'
'x+1/2, -y+1/2, -z'
'-x, y+1/2, -z+1/2'
'-x+1/2, -y, z+1/2'
'-x, -y, -z'
'-x-1/2, y-1/2, z'
'x, -y-1/2, z-1/2'
'x-1/2, y, -z-1/2'

loop_
_atom_site_label
_atom_site_type_symbol
_atom_site_fract_x
_atom_site_fract_y
_atom_site_fract_z
_atom_site_U_iso_or_equiv
_atom_site_adp_type
_atom_site_occupancy
_atom_site_symmetry_multiplicity
_atom_site_calc_flag
_atom_site_refinement_flags
_atom_site_disorder_assembly
_atom_site_disorder_group
B1 B 0.3643(4) 0.2331(2) 0.11832(16) 0.0336(11) Uani 1 1 d . . .
C36 C 0.3286(3) 0.2939(2) 0.14200(13) 0.0371(11) Uani 1 1 d . . .
C41 C 0.3754(3) 0.34474(19) 0.12702(14) 0.0365(10) Uani 1 1 d . . .
H41 H 0.4168 0.3457 0.0977 0.044 Uiso 1 1 calc R . .
C40 C 0.3648(3) 0.3941(2) 0.15264(15) 0.0450(12) Uani 1 1 d . . .
H40 H 0.4006 0.4273 0.1412 0.054 Uiso 1 1 calc R . .
C39 C 0.3027(4) 0.3950(2) 0.19460(17) 0.0568(14) Uani 1 1 d . . .
H39 H 0.2973 0.4282 0.2130 0.068 Uiso 1 1 calc R . .
C38 C 0.2483(4) 0.3464(2) 0.20927(15) 0.0572(14) Uani 1 1 d . . .
H38 H 0.2010 0.3466 0.2371 0.069 Uiso 1 1 calc R . .
C37 C 0.2619(4) 0.2976(2) 0.18386(15) 0.0510(12) Uani 1 1 d . . .
H37 H 0.2242 0.2648 0.1952 0.061 Uiso 1 1 calc R . .
C18 C 0.4868(3) 0.21347(17) 0.14564(14) 0.0347(10) Uani 1 1 d . . .
C19 C 0.4945(4) 0.21481(19) 0.19528(15) 0.0450(11) Uani 1 1 d . . .
H19 H 0.4286 0.2279 0.2128 0.054 Uiso 1 1 calc R . .
C20 C 0.5933(4) 0.1980(2) 0.22013(16) 0.0525(13) Uani 1 1 d . . .
H20 H 0.5939 0.1998 0.2539 0.063 Uiso 1 1 calc R . .
C21 C 0.6911(4) 0.1788(2) 0.19619(19) 0.0553(13) Uani 1 1 d . . .
H21 H 0.7594 0.1674 0.2130 0.066 Uiso 1 1 calc R . .
C22 C 0.6867(4) 0.1766(2) 0.14720(18) 0.0527(13) Uani 1 1 d . . .
H22 H 0.7529 0.1635 0.1299 0.063 Uiso 1 1 calc R . .
C23 C 0.5862(3) 0.19340(18) 0.12281(15) 0.0436(11) Uani 1 1 d . . .
H23 H 0.5857 0.1910 0.0891 0.052 Uiso 1 1 calc R . .
C30 C 0.3823(3) 0.23781(17) 0.06032(13) 0.0316(9) Uani 1 1 d . . .
C31 C 0.3078(3) 0.21150(18) 0.02740(14) 0.0359(10) Uani 1 1 d . . .
H31 H 0.2472 0.1880 0.0392 0.043 Uiso 1 1 calc R . .
C32 C 0.3180(3) 0.21795(19) -0.02144(15) 0.0409(11) Uani 1 1 d . . .
H32 H 0.2655 0.1988 -0.0420 0.049 Uiso 1 1 calc R . .
C33 C 0.4039(3) 0.25195(18) -0.04024(14) 0.0397(11) Uani 1 1 d . . .
H33 H 0.4095 0.2576 -0.0736 0.048 Uiso 1 1 calc R . .
C34 C 0.4819(3) 0.27783(18) -0.00946(14) 0.0399(11) Uani 1 1 d . . .
H34 H 0.5426 0.3009 -0.0218 0.048 Uiso 1 1 calc R . .
C35 C 0.4720(3) 0.27029(18) 0.03925(14) 0.0367(10) Uani 1 1 d . . .
H35 H 0.5281 0.2877 0.0594 0.044 Uiso 1 1 calc R . .
C24 C 0.2626(3) 0.1853(2) 0.12846(13) 0.0396(11) Uani 1 1 d . . .
C25 C 0.2902(4) 0.1293(2) 0.13599(15) 0.0524(13) Uani 1 1 d . . .
H25 H 0.3706 0.1190 0.1383 0.063 Uiso 1 1 calc R . .
C26 C 0.2055(5) 0.0877(2) 0.14036(18) 0.0658(15) Uani 1 1 d . . .
H26 H 0.2287 0.0500 0.1458 0.079 Uiso 1 1 calc R . .
C27 C 0.0881(5) 0.1008(3) 0.13686(17) 0.0700(17) Uani 1 1 d . . .
H27 H 0.0298 0.0725 0.1394 0.084 Uiso 1 1 calc R . .
C28 C 0.0571(4) 0.1557(3) 0.12966(17) 0.0641(16) Uani 1 1 d . . .
H28 H -0.0235 0.1657 0.1275 0.077 Uiso 1 1 calc R . .
C29 C 0.1426(4) 0.1965(2) 0.12553(15) 0.0560(14) Uani 1 1 d . . .
H29 H 0.1184 0.2340 0.1204 0.067 Uiso 1 1 calc R . .
Ru1 Ru 0.76263(2) 0.484465(14) 0.089805(10) 0.02955(11) Uani 1 1 d . . .
O2 O 0.75531(19) 0.44191(11) 0.03119(8) 0.0314(6) Uani 1 1 d . . .
O1 O 0.5844(2) 0.48445(12) 0.08272(9) 0.0382(7) Uani 1 1 d . . .
O3 O 0.4415(2) 0.44940(14) 0.03754(10) 0.0527(9) Uani 1 1 d . . .
O4 O 0.7197(3) 0.55371(15) 0.17218(11) 0.0623(9) Uani 1 1 d . . .
N3 N 0.8074(3) 0.55439(14) 0.04918(11) 0.0318(8) Uani 1 1 d . . .
N2 N 0.9354(2) 0.47662(13) 0.08788(10) 0.0293(7) Uani 1 1 d . . .
N1 N 0.7809(3) 0.40787(13) 0.12420(10) 0.0309(8) Uani 1 1 d . . .
N4 N 0.7495(3) 0.52501(14) 0.14133(12) 0.0372(8) Uani 1 1 d . . .
C3 C 0.6953(4) 0.37373(19) 0.14012(13) 0.0378(11) Uani 1 1 d . . .
H3 H 0.6156 0.3846 0.1364 0.045 Uiso 1 1 calc R . .
C4 C 0.7206(4) 0.32346(19) 0.16156(14) 0.0428(11) Uani 1 1 d . . .
H4 H 0.6589 0.2998 0.1721 0.051 Uiso 1 1 calc R . .
C5 C 0.8357(4) 0.3077(2) 0.16770(15) 0.0494(12) Uani 1 1 d . . .
H5 H 0.8541 0.2734 0.1831 0.059 Uiso 1 1 calc R . .
C6 C 0.9250(4) 0.34222(19) 0.15119(14) 0.0412(11) Uani 1 1 d . . .
H6 H 1.0050 0.3320 0.1552 0.049 Uiso 1 1 calc R . .
C7 C 0.8956(3) 0.39148(17) 0.12893(13) 0.0307(9) Uani 1 1 d . . .
C8 C 0.9827(3) 0.43015(18) 0.10779(13) 0.0312(9) Uani 1 1 d . . .
C9 C 1.1033(3) 0.42190(19) 0.10517(14) 0.0381(11) Uani 1 1 d . . .
H9 H 1.1389 0.3898 0.1189 0.046 Uiso 1 1 calc R . .
C10 C 1.1708(3) 0.4623(2) 0.08176(14) 0.0397(11) Uani 1 1 d . . .
H10 H 1.2537 0.4580 0.0803 0.048 Uiso 1 1 calc R . .
C11 C 1.1196(3) 0.50811(19) 0.06083(13) 0.0378(11) Uani 1 1 d . . .
H11 H 1.1660 0.5348 0.0443 0.045 Uiso 1 1 calc R . .
C12 C 0.9990(3) 0.51473(18) 0.06415(12) 0.0303(9) Uani 1 1 d . . .
C13 C 0.9268(3) 0.55957(17) 0.04282(13) 0.0327(10) Uani 1 1 d . . .
C14 C 0.9732(4) 0.60284(19) 0.01681(14) 0.0400(11) Uani 1 1 d . . .
H14 H 1.0556 0.6057 0.0121 0.048 Uiso 1 1 calc R . .
C15 C 0.8979(4) 0.64229(18) -0.00252(14) 0.0421(11) Uani 1 1 d . . .
H15 H 0.9286 0.6729 -0.0201 0.051 Uiso 1 1 calc R . .
C16 C 0.7792(4) 0.63713(18) 0.00377(14) 0.0417(11) Uani 1 1 d . . .
H16 H 0.7269 0.6637 -0.0097 0.050 Uiso 1 1 calc R . .
C17 C 0.7368(3) 0.59294(17) 0.02988(13) 0.0359(10) Uani 1 1 d . . .
H17 H 0.6544 0.5897 0.0344 0.043 Uiso 1 1 calc R . .
C2 C 0.6405(3) 0.42901(19) 0.01629(15) 0.0423(11) Uani 1 1 d . . .
H2A H 0.6299 0.3879 0.0171 0.051 Uiso 1 1 calc R . .
H2B H 0.6303 0.4414 -0.0170 0.051 Uiso 1 1 calc R . .
C1 C 0.5459(3) 0.45635(19) 0.04708(15) 0.0370(10) Uani 1 1 d . . .
O98A O 0.8877(5) 0.4805(3) 0.2113(2) 0.0710(19) Uiso 0.723(4) 1 d P A 1
S1A S 1.02833(17) 0.49586(8) 0.21436(6) 0.0589(8) Uiso 0.723(4) 1 d P A 1
C98A C 1.0263(7) 0.5658(3) 0.2359(3) 0.068(2) Uiso 0.723(4) 1 d P A 1
H98A H 1.0019 0.5911 0.2104 0.103 Uiso 0.723(4) 1 calc PR A 1
H98B H 1.1050 0.5762 0.2469 0.103 Uiso 0.723(4) 1 calc PR A 1
H98C H 0.9707 0.5686 0.2625 0.103 Uiso 0.723(4) 1 calc PR A 1
C99A C 1.0744(9) 0.4645(4) 0.2689(3) 0.061(3) Uiso 0.723(4) 1 d P A 1
H99A H 1.0777 0.4238 0.2650 0.091 Uiso 0.723(4) 1 calc PR A 1
H99B H 1.0183 0.4739 0.2941 0.091 Uiso 0.723(4) 1 calc PR A 1
H99C H 1.1524 0.4786 0.2775 0.091 Uiso 0.723(4) 1 calc PR A 1
S1B S 0.9580(5) 0.5033(2) 0.24726(19) 0.069(2) Uiso 0.277(4) 1 d P A 2
O98B O 0.9317(12) 0.4783(5) 0.2010(4) 0.050(4) Uiso 0.277(4) 1 d P A 2
C98B C 1.061(2) 0.5521(13) 0.2186(9) 0.107(10) Uiso 0.277(4) 1 d P A 2
H98D H 1.0180 0.5840 0.2057 0.161 Uiso 0.277(4) 1 calc PR A 2
H98E H 1.1026 0.5328 0.1927 0.161 Uiso 0.277(4) 1 calc PR A 2
H98F H 1.1187 0.5652 0.2421 0.161 Uiso 0.277(4) 1 calc PR A 2
C99B C 1.072(3) 0.4525(12) 0.2565(10) 0.081(10) Uiso 0.277(4) 1 d P A 2
H99D H 1.0369 0.4166 0.2655 0.121 Uiso 0.277(4) 1 calc PR A 2
H99E H 1.1244 0.4652 0.2819 0.121 Uiso 0.277(4) 1 calc PR A 2
H99F H 1.1171 0.4478 0.2270 0.121 Uiso 0.277(4) 1 calc PR A 2

loop_
_atom_site_aniso_label
_atom_site_aniso_U_11
_atom_site_aniso_U_22
_atom_site_aniso_U_33
_atom_site_aniso_U_23
_atom_site_aniso_U_13
_atom_site_aniso_U_12
B1 0.029(2) 0.041(3) 0.030(3) 0.002(2) -0.0013(19) -0.003(2)
C36 0.030(2) 0.052(3) 0.028(2) 0.005(2) -0.0013(17) 0.004(2)
C41 0.027(2) 0.045(3) 0.038(2) -0.001(2) -0.0020(18) 0.006(2)
C40 0.035(2) 0.051(3) 0.049(3) -0.008(2) -0.006(2) 0.002(2)
C39 0.054(3) 0.065(4) 0.052(3) -0.013(3) -0.007(2) 0.011(3)
C38 0.060(3) 0.076(4) 0.035(2) -0.003(3) 0.011(2) 0.014(3)
C37 0.052(3) 0.055(3) 0.046(3) 0.013(2) 0.004(2) 0.003(2)
C18 0.038(2) 0.031(3) 0.035(2) 0.0012(19) -0.0062(19) -0.005(2)
C19 0.043(3) 0.045(3) 0.047(3) 0.007(2) -0.007(2) -0.002(2)
C20 0.065(3) 0.047(3) 0.045(3) 0.009(2) -0.017(2) -0.005(3)
C21 0.053(3) 0.036(3) 0.077(4) 0.003(3) -0.032(3) -0.002(2)
C22 0.041(3) 0.042(3) 0.075(4) -0.002(3) -0.015(2) 0.007(2)
C23 0.038(2) 0.045(3) 0.049(3) -0.010(2) -0.005(2) -0.001(2)
C30 0.026(2) 0.034(3) 0.035(2) -0.001(2) -0.0029(17) 0.0053(19)
C31 0.029(2) 0.040(3) 0.039(3) 0.004(2) 0.0030(18) -0.004(2)
C32 0.037(2) 0.045(3) 0.041(3) -0.004(2) -0.004(2) 0.000(2)
C33 0.041(2) 0.043(3) 0.034(2) 0.004(2) 0.003(2) 0.006(2)
C34 0.034(2) 0.041(3) 0.045(3) -0.001(2) 0.008(2) 0.000(2)
C35 0.030(2) 0.043(3) 0.036(2) -0.007(2) -0.0014(18) -0.002(2)
C24 0.039(2) 0.050(3) 0.030(2) 0.007(2) -0.0031(18) -0.005(2)
C25 0.046(3) 0.049(3) 0.062(3) 0.002(3) 0.002(2) -0.005(3)
C26 0.062(3) 0.053(4) 0.082(4) 0.003(3) 0.016(3) -0.016(3)
C27 0.058(4) 0.085(5) 0.068(4) 0.010(3) 0.005(3) -0.038(3)
C28 0.039(3) 0.086(5) 0.068(3) 0.024(3) -0.006(2) -0.016(3)
C29 0.040(3) 0.072(4) 0.056(3) 0.022(3) -0.008(2) -0.011(3)
Ru1 0.02264(17) 0.0328(2) 0.03319(18) -0.00081(16) 0.00225(13) -0.00205(15)
O2 0.0219(13) 0.0387(18) 0.0335(14) -0.0040(13) -0.0012(11) -0.0023(12)
O1 0.0248(13) 0.0466(19) 0.0430(17) -0.0066(16) 0.0045(12) -0.0017(13)
O3 0.0239(16) 0.074(3) 0.061(2) 0.0049(18) -0.0036(13) -0.0080(15)
O4 0.077(2) 0.055(2) 0.055(2) -0.0161(19) 0.0198(18) -0.0013(19)
N3 0.0296(17) 0.032(2) 0.0336(18) 0.0000(16) 0.0018(14) -0.0010(16)
N2 0.0229(15) 0.034(2) 0.0311(17) -0.0060(17) -0.0012(14) -0.0040(15)
N1 0.0294(18) 0.033(2) 0.0299(17) 0.0007(15) 0.0017(14) -0.0031(15)
N4 0.038(2) 0.033(2) 0.040(2) 0.0048(17) 0.0068(16) -0.0015(17)
C3 0.035(2) 0.045(3) 0.033(2) -0.002(2) 0.0034(18) -0.008(2)
C4 0.045(3) 0.041(3) 0.043(3) 0.001(2) 0.007(2) -0.011(2)
C5 0.057(3) 0.038(3) 0.054(3) 0.004(2) -0.001(2) 0.000(2)
C6 0.038(2) 0.041(3) 0.045(3) 0.001(2) -0.003(2) 0.000(2)
C7 0.026(2) 0.035(3) 0.032(2) -0.001(2) -0.0005(16) -0.0007(19)
C8 0.028(2) 0.035(3) 0.031(2) -0.0036(19) -0.0034(17) -0.0022(19)
C9 0.028(2) 0.043(3) 0.043(2) 0.000(2) -0.0035(18) 0.001(2)
C10 0.022(2) 0.055(3) 0.043(3) 0.000(2) -0.0019(18) 0.000(2)
C11 0.025(2) 0.050(3) 0.038(2) 0.001(2) 0.0028(17) -0.009(2)
C12 0.026(2) 0.036(3) 0.029(2) -0.003(2) 0.0002(16) -0.005(2)
C13 0.032(2) 0.035(3) 0.031(2) -0.005(2) 0.0016(17) -0.007(2)
C14 0.039(2) 0.039(3) 0.042(2) -0.004(2) 0.005(2) -0.007(2)
C15 0.055(3) 0.027(3) 0.044(3) -0.002(2) 0.005(2) -0.010(2)
C16 0.049(3) 0.033(3) 0.043(3) -0.002(2) -0.001(2) 0.006(2)
C17 0.035(2) 0.032(3) 0.040(2) -0.005(2) -0.0015(19) 0.002(2)
C2 0.030(2) 0.048(3) 0.048(3) -0.006(2) -0.0022(19) -0.006(2)
C1 0.026(2) 0.041(3) 0.044(3) 0.007(2) 0.0012(19) 0.000(2)

loop_
_atom_type_symbol
_atom_type_description
_atom_type_scat_dispersion_real
_atom_type_scat_dispersion_imag
_atom_type_scat_source
C C 0.0033 0.0016 'International Tables Vol C Tables 4.2.6.8 and 6.1.1.4'
H H 0.0000 0.0000 'International Tables Vol C Tables 4.2.6.8 and 6.1.1.4'
N N 0.0061 0.0033 'International Tables Vol C Tables 4.2.6.8 and 6.1.1.4'
O O 0.0106 0.0060 'International Tables Vol C Tables 4.2.6.8 and 6.1.1.4'
B B 0.0013 0.0007 'International Tables Vol C Tables 4.2.6.8 and 6.1.1.4'
Ru Ru -1.2594 0.8363 'International Tables Vol C Tables 4.2.6.8 and 6.1.1.4'
S S 0.1246 0.1234 'International Tables Vol C Tables 4.2.6.8 and 6.1.1.4'

loop_
_exptl_crystal_face_index_h
_exptl_crystal_face_index_k
_exptl_crystal_face_index_l
_exptl_crystal_face_perp_dist
1 -9 1 0.252000
-1 9 0 0.257000
-5 -6 15 0.041000
1 1 -3 0.034000
-1 -1 -3 0.053000
4 3 10 0.035000
5 -8 1 0.238000
-1 15 5 0.228000
-2 1 4 0.169000
-5 6 9 0.195000
1 1 -14 0.046000
-1 -2 13 0.036000
4 -7 -3 0.218000
0 0 -1 0.022000
-4 6 -5 0.221000
-2 4 1 0.226000
-1 2 6 0.119000
0 0 1 0.026000
1 -5 -4 0.194000

loop_
_geom_angle_atom_site_label_1
_geom_angle_atom_site_label_2
_geom_angle_atom_site_label_3
_geom_angle
C30 B1 C36 111.8(3)
C30 B1 C24 107.8(3)
C36 B1 C24 111.6(3)
C30 B1 C18 111.9(3)
C36 B1 C18 105.6(3)
C24 B1 C18 108.2(3)
C41 C36 C37 113.9(4)
C41 C36 B1 123.6(3)
C37 C36 B1 121.9(4)
C40 C41 C36 123.5(4)
C40 C41 H41 118.2
C36 C41 H41 118.2
C39 C40 C41 120.2(5)
C39 C40 H40 119.9
C41 C40 H40 119.9
C40 C39 C38 118.2(5)
C40 C39 H39 120.9
C38 C39 H39 120.9
C37 C38 C39 120.5(4)
C37 C38 H38 119.7
C39 C38 H38 119.7
C38 C37 C36 123.4(5)
C38 C37 H37 118.3
C36 C37 H37 118.3
C23 C18 C19 114.7(4)
C23 C18 B1 124.7(3)
C19 C18 B1 120.5(4)
C20 C19 C18 123.2(4)
C20 C19 H19 118.4
C18 C19 H19 118.4
C21 C20 C19 120.4(4)
C21 C20 H20 119.8
C19 C20 H20 119.8
C20 C21 C22 118.1(4)
C20 C21 H21 120.9
C22 C21 H21 120.9
C21 C22 C23 120.7(4)
C21 C22 H22 119.7
C23 C22 H22 119.7
C18 C23 C22 122.8(4)
C18 C23 H23 118.6
C22 C23 H23 118.6
C31 C30 C35 114.0(3)
C31 C30 B1 123.1(3)
C35 C30 B1 122.9(3)
C32 C31 C30 123.5(4)
C32 C31 H31 118.2
C30 C31 H31 118.2
C33 C32 C31 120.4(4)
C33 C32 H32 119.8
C31 C32 H32 119.8
C32 C33 C34 118.6(4)
C32 C33 H33 120.7
C34 C33 H33 120.7
C35 C34 C33 120.4(4)
C35 C34 H34 119.8
C33 C34 H34 119.8
C34 C35 C30 123.0(4)
C34 C35 H35 118.5
C30 C35 H35 118.5
C25 C24 C29 114.5(4)
C25 C24 B1 122.3(4)
C29 C24 B1 123.0(4)
C26 C25 C24 123.0(5)
C26 C25 H25 118.5
C24 C25 H25 118.5
C27 C26 C25 120.3(5)
C27 C26 H26 119.9
C25 C26 H26 119.9
C28 C27 C26 118.5(5)
C28 C27 H27 120.7
C26 C27 H27 120.7
C27 C28 C29 120.3(5)
C27 C28 H28 119.8
C29 C28 H28 119.8
C28 C29 C24 123.4(5)
C28 C29 H29 118.3
C24 C29 H29 118.3
N4 Ru1 O2 172.34(12)
N4 Ru1 N2 99.23(13)
O2 Ru1 N2 88.26(11)
N4 Ru1 O1 89.77(13)
O2 Ru1 O1 82.76(10)
N2 Ru1 O1 170.99(11)
N4 Ru1 N1 96.39(13)
O2 Ru1 N1 86.42(11)
N2 Ru1 N1 80.20(13)
O1 Ru1 N1 98.32(11)
N4 Ru1 N3 91.73(14)
O2 Ru1 N3 88.03(11)
N2 Ru1 N3 79.54(13)
O1 Ru1 N3 100.92(11)
N1 Ru1 N3 159.13(12)
C2 O2 Ru1 114.1(2)
C1 O1 Ru1 114.6(2)
C17 N3 C13 118.6(3)
C17 N3 Ru1 128.8(3)
C13 N3 Ru1 112.6(3)
C12 N2 C8 123.2(3)
C12 N2 Ru1 119.1(3)
C8 N2 Ru1 117.5(2)
C3 N1 C7 118.9(4)
C3 N1 Ru1 128.0(3)
C7 N1 Ru1 113.1(2)
O4 N4 Ru1 167.1(3)
N1 C3 C4 121.6(4)
N1 C3 H3 119.2
C4 C3 H3 119.2
C5 C4 C3 119.7(4)
C5 C4 H4 120.2
C3 C4 H4 120.2
C4 C5 C6 119.4(4)
C4 C5 H5 120.3
C6 C5 H5 120.3
C7 C6 C5 118.9(4)
C7 C6 H6 120.5
C5 C6 H6 120.5
N1 C7 C6 121.4(4)
N1 C7 C8 114.9(3)
C6 C7 C8 123.7(3)
N2 C8 C9 119.1(4)
N2 C8 C7 114.4(3)
C9 C8 C7 126.5(4)
C8 C9 C10 118.0(4)
C8 C9 H9 121.0
C10 C9 H9 121.0
C11 C10 C9 121.3(4)
C11 C10 H10 119.4
C9 C10 H10 119.4
C10 C11 C12 118.9(4)
C10 C11 H11 120.5
C12 C11 H11 120.5
N2 C12 C11 119.4(4)
N2 C12 C13 113.3(3)
C11 C12 C13 127.3(4)
C14 C13 N3 121.1(4)
C14 C13 C12 123.3(4)
N3 C13 C12 115.5(3)
C13 C14 C15 118.9(4)
C13 C14 H14 120.5
C15 C14 H14 120.5
C16 C15 C14 119.9(4)
C16 C15 H15 120.0
C14 C15 H15 120.0
C15 C16 C17 119.0(4)
C15 C16 H16 120.5
C17 C16 H16 120.5
N3 C17 C16 122.4(4)
N3 C17 H17 118.8
C16 C17 H17 118.8
O2 C2 C1 113.1(3)
O2 C2 H2A 109.0
C1 C2 H2A 109.0
O2 C2 H2B 109.0
C1 C2 H2B 109.0
H2A C2 H2B 107.8
O3 C1 O1 124.8(4)
O3 C1 C2 120.0(4)
O1 C1 C2 115.2(3)
O98A S1A C98A 102.4(3)
O98A S1A C99A 103.7(4)
C98A S1A C99A 96.1(4)
S1A C98A H98A 109.5
S1A C98A H98B 109.5
H98A C98A H98B 109.5
S1A C98A H98C 109.5
H98A C98A H98C 109.5
H98B C98A H98C 109.5
S1A C99A H99A 109.5
S1A C99A H99B 109.5
H99A C99A H99B 109.5
S1A C99A H99C 109.5
H99A C99A H99C 109.5
H99B C99A H99C 109.5
O98B S1B C99B 90.0(11)
O98B S1B C98B 90.0(10)
C99B S1B C98B 91.7(14)
S1B C98B H98D 109.5
S1B C98B H98E 109.5
H98D C98B H98E 109.5
S1B C98B H98F 109.5
H98D C98B H98F 109.5
H98E C98B H98F 109.5
S1B C99B H99D 109.5
S1B C99B H99E 109.5
H99D C99B H99E 109.5
S1B C99B H99F 109.5
H99D C99B H99F 109.5
H99E C99B H99F 109.5

loop_
_geom_bond_atom_site_label_1
_geom_bond_atom_site_label_2
_geom_bond_distance
B1 C30 1.648(6)
B1 C36 1.649(7)
B1 C24 1.652(6)
B1 C18 1.660(6)
C36 C41 1.393(6)
C36 C37 1.404(5)
C41 C40 1.388(6)
C41 H41 0.9500
C40 C39 1.376(6)
C40 H40 0.9500
C39 C38 1.381(7)
C39 H39 0.9500
C38 C37 1.376(7)
C38 H38 0.9500
C37 H37 0.9500
C18 C23 1.387(5)
C18 C19 1.399(5)
C19 C20 1.384(6)
C19 H19 0.9500
C20 C21 1.379(6)
C20 H20 0.9500
C21 C22 1.380(6)
C21 H21 0.9500
C22 C23 1.393(5)
C22 H22 0.9500
C23 H23 0.9500
C30 C31 1.405(5)
C30 C35 1.413(5)
C31 C32 1.387(5)
C31 H31 0.9500
C32 C33 1.377(5)
C32 H32 0.9500
C33 C34 1.387(5)
C33 H33 0.9500
C34 C35 1.386(5)
C34 H34 0.9500
C35 H35 0.9500
C24 C25 1.393(6)
C24 C29 1.394(6)
C25 C26 1.392(6)
C25 H25 0.9500
C26 C27 1.376(7)
C26 H26 0.9500
C27 C28 1.376(7)
C27 H27 0.9500
C28 C29 1.383(6)
C28 H28 0.9500
C29 H29 0.9500
Ru1 N4 1.750(4)
Ru1 O2 1.939(2)
Ru1 N2 1.977(3)
Ru1 O1 2.039(2)
Ru1 N1 2.082(3)
Ru1 N3 2.088(3)
O2 C2 1.407(4)
O1 C1 1.284(5)
O3 C1 1.231(4)
O4 N4 1.157(4)
N3 C17 1.338(5)
N3 C13 1.377(4)
N2 C12 1.342(5)
N2 C8 1.356(5)
N1 C3 1.348(5)
N1 C7 1.370(5)
C3 C4 1.375(6)
C3 H3 0.9500
C4 C5 1.375(6)
C4 H4 0.9500
C5 C6 1.389(6)
C5 H5 0.9500
C6 C7 1.376(5)
C6 H6 0.9500
C7 C8 1.480(5)
C8 C9 1.389(5)
C9 C10 1.400(6)
C9 H9 0.9500
C10 C11 1.374(6)
C10 H10 0.9500
C11 C12 1.385(5)
C11 H11 0.9500
C12 C13 1.478(5)
C13 C14 1.373(5)
C14 C15 1.386(6)
C14 H14 0.9500
C15 C16 1.369(5)
C15 H15 0.9500
C16 C17 1.375(6)
C16 H16 0.9500
C17 H17 0.9500
C2 C1 1.529(5)
C2 H2A 0.9900
C2 H2B 0.9900
O98A S1A 1.645(6)
S1A C98A 1.780(9)
S1A C99A 1.786(9)
C98A H98A 0.9800
C98A H98B 0.9800
C98A H98C 0.9800
C99A H99A 0.9800
C99A H99B 0.9800
C99A H99C 0.9800
S1B O98B 1.462(14)
S1B C99B 1.80(3)
S1B C98B 1.84(3)
C98B H98D 0.9800
C98B H98E 0.9800
C98B H98F 0.9800
C99B H99D 0.9800
C99B H99E 0.9800
C99B H99F 0.9800

loop_
_geom_torsion_atom_site_label_1
_geom_torsion_atom_site_label_2
_geom_torsion_atom_site_label_3
_geom_torsion_atom_site_label_4
_geom_torsion
C30 B1 C36 C41 -37.8(5)
C24 B1 C36 C41 -158.6(4)
C18 B1 C36 C41 84.1(4)
C30 B1 C36 C37 152.2(4)
C24 B1 C36 C37 31.5(5)
C18 B1 C36 C37 -85.9(4)
C37 C36 C41 C40 4.4(6)
B1 C36 C41 C40 -166.3(4)
C36 C41 C40 C39 -1.9(6)
C41 C40 C39 C38 -2.3(6)
C40 C39 C38 C37 3.7(7)
C39 C38 C37 C36 -1.0(7)
C41 C36 C37 C38 -3.0(6)
B1 C36 C37 C38 167.9(4)
C30 B1 C18 C23 -11.1(6)
C36 B1 C18 C23 -133.0(4)
C24 B1 C18 C23 107.4(5)
C30 B1 C18 C19 170.8(4)
C36 B1 C18 C19 49.0(5)
C24 B1 C18 C19 -70.6(5)
C23 C18 C19 C20 0.6(7)
B1 C18 C19 C20 178.8(4)
C18 C19 C20 C21 0.1(7)
C19 C20 C21 C22 -0.4(7)
C20 C21 C22 C23 0.0(7)
C19 C18 C23 C22 -0.9(6)
B1 C18 C23 C22 -179.1(4)
C21 C22 C23 C18 0.7(7)
C36 B1 C30 C31 -113.4(4)
C24 B1 C30 C31 9.5(5)
C18 B1 C30 C31 128.3(4)
C36 B1 C30 C35 64.3(5)
C24 B1 C30 C35 -172.8(4)
C18 B1 C30 C35 -53.9(5)
C35 C30 C31 C32 -2.0(6)
B1 C30 C31 C32 175.9(4)
C30 C31 C32 C33 -0.6(7)
C31 C32 C33 C34 2.3(6)
C32 C33 C34 C35 -1.2(6)
C33 C34 C35 C30 -1.7(6)
C31 C30 C35 C34 3.1(6)
B1 C30 C35 C34 -174.8(4)
C30 B1 C24 C25 91.8(5)
C36 B1 C24 C25 -145.2(4)
C18 B1 C24 C25 -29.4(5)
C30 B1 C24 C29 -81.7(5)
C36 B1 C24 C29 41.3(5)
C18 B1 C24 C29 157.1(4)
C29 C24 C25 C26 -0.1(6)
B1 C24 C25 C26 -174.1(4)
C24 C25 C26 C27 0.6(8)
C25 C26 C27 C28 -0.9(8)
C26 C27 C28 C29 0.7(8)
C27 C28 C29 C24 -0.3(8)
C25 C24 C29 C28 -0.1(6)
B1 C24 C29 C28 173.9(4)
N4 Ru1 O2 C2 -17.8(11)
N2 Ru1 O2 C2 174.3(3)
O1 Ru1 O2 C2 -4.9(3)
N1 Ru1 O2 C2 94.0(3)
N3 Ru1 O2 C2 -106.1(3)
N4 Ru1 O1 C1 -178.5(3)
O2 Ru1 O1 C1 3.2(3)
N2 Ru1 O1 C1 -2.2(9)
N1 Ru1 O1 C1 -82.1(3)
N3 Ru1 O1 C1 89.8(3)
N4 Ru1 N3 C17 -81.4(3)
O2 Ru1 N3 C17 90.9(3)
N2 Ru1 N3 C17 179.5(3)
O1 Ru1 N3 C17 8.7(3)
N1 Ru1 N3 C17 165.5(3)
N4 Ru1 N3 C13 98.1(3)
O2 Ru1 N3 C13 -89.5(3)
N2 Ru1 N3 C13 -0.9(3)
O1 Ru1 N3 C13 -171.8(2)
N1 Ru1 N3 C13 -14.9(5)
N4 Ru1 N2 C12 -90.3(3)
O2 Ru1 N2 C12 88.1(3)
O1 Ru1 N2 C12 93.5(8)
N1 Ru1 N2 C12 174.8(3)
N3 Ru1 N2 C12 -0.2(3)
N4 Ru1 N2 C8 94.7(3)
O2 Ru1 N2 C8 -86.9(3)
O1 Ru1 N2 C8 -81.5(8)
N1 Ru1 N2 C8 -0.2(3)
N3 Ru1 N2 C8 -175.2(3)
N4 Ru1 N1 C3 84.9(3)
O2 Ru1 N1 C3 -87.9(3)
N2 Ru1 N1 C3 -176.8(3)
O1 Ru1 N1 C3 -5.8(3)
N3 Ru1 N1 C3 -162.8(3)
N4 Ru1 N1 C7 -97.3(3)
O2 Ru1 N1 C7 89.9(2)
N2 Ru1 N1 C7 1.0(2)
O1 Ru1 N1 C7 172.0(2)
N3 Ru1 N1 C7 15.0(5)
O2 Ru1 N4 O4 -4(2)
N2 Ru1 N4 O4 163.9(14)
O1 Ru1 N4 O4 -16.7(14)
N1 Ru1 N4 O4 -115.1(14)
N3 Ru1 N4 O4 84.2(14)
C7 N1 C3 C4 1.0(5)
Ru1 N1 C3 C4 178.7(3)
N1 C3 C4 C5 1.0(6)
C3 C4 C5 C6 -1.4(6)
C4 C5 C6 C7 -0.2(6)
C3 N1 C7 C6 -2.7(5)
Ru1 N1 C7 C6 179.3(3)
C3 N1 C7 C8 176.5(3)
Ru1 N1 C7 C8 -1.6(4)
C5 C6 C7 N1 2.2(6)
C5 C6 C7 C8 -176.8(4)
C12 N2 C8 C9 2.2(5)
Ru1 N2 C8 C9 177.0(3)
C12 N2 C8 C7 -175.3(3)
Ru1 N2 C8 C7 -0.5(4)
N1 C7 C8 N2 1.4(5)
C6 C7 C8 N2 -179.5(4)
N1 C7 C8 C9 -175.9(4)
C6 C7 C8 C9 3.1(6)
N2 C8 C9 C10 -0.2(6)
C7 C8 C9 C10 177.1(4)
C8 C9 C10 C11 -1.7(6)
C9 C10 C11 C12 1.6(6)
C8 N2 C12 C11 -2.4(5)
Ru1 N2 C12 C11 -177.1(3)
C8 N2 C12 C13 175.9(3)
Ru1 N2 C12 C13 1.2(4)
C10 C11 C12 N2 0.4(6)
C10 C11 C12 C13 -177.6(4)
C17 N3 C13 C14 -0.8(5)
Ru1 N3 C13 C14 179.6(3)
C17 N3 C13 C12 -178.6(3)
Ru1 N3 C13 C12 1.8(4)
N2 C12 C13 C14 -179.8(4)
C11 C12 C13 C14 -1.6(6)
N2 C12 C13 N3 -2.0(5)
C11 C12 C13 N3 176.1(4)
N3 C13 C14 C15 1.1(6)
C12 C13 C14 C15 178.8(4)
C13 C14 C15 C16 -1.1(6)
C14 C15 C16 C17 0.8(6)
C13 N3 C17 C16 0.4(6)
Ru1 N3 C17 C16 180.0(3)
C15 C16 C17 N3 -0.5(6)
Ru1 O2 C2 C1 5.7(4)
Ru1 O1 C1 O3 177.2(3)
Ru1 O1 C1 C2 -0.9(5)
O2 C2 C1 O3 178.7(4)
O2 C2 C1 O1 -3.1(5)

loop_
_reflns_scale_group_code
_reflns_scale_meas_F
1 1.0
